data_2013707
loop_
_publ_author_name
'Deacon, Glen B.'
'Pearson, Pauline'
'Skelton, Brian W.'
'Spiccia, Leone'
'White, Allan H.'

_publ_section_title
;
 Di-\m-benzoato-bis[dicarbonyl(pyridine)ruthenium(I)] (new polymorph)
 and di-\m-trifluoroacetato-bis[dicarbonyl(pyridine)ruthenium(I)]
;
_journal_issue 12
_journal_name_full 'Acta Crystallographica Section C'
_journal_page_first m537
_journal_page_last m539
_journal_paper_doi 10.1107/S0108270103023709
_journal_volume 59
_journal_year 2003
_chemical_formula_iupac '[Ru2 (C7 H5 O2)2 (C5 H5 N)2 (C O)4]'
_chemical_formula_moiety 'C28 H20 N2 O8 Ru2'
_chemical_formula_sum 'C28 H20 N2 O8 Ru2'
_chemical_formula_weight 714.61
_chemical_name_systematic
;
Di-\m-benzoato-bis[dicarbonyl(pyridine)ruthenium(I)]
;
_space_group_IT_number 14
_symmetry_cell_setting monoclinic
_symmetry_space_group_name_Hall '-P 2ybc'
_symmetry_space_group_name_H-M 'P 1 21/c 1'
_atom_sites_solution_hydrogens difmap
_atom_sites_solution_primary direct
_atom_sites_solution_secondary difmap
_cell_angle_alpha 90.00000
_cell_angle_beta 92.6800(10)
_cell_angle_gamma 90.00000
_cell_formula_units_Z 4
_cell_length_a 8.6623(3)
_cell_length_b 18.6501(7)
_cell_length_c 16.7546(6)
_cell_measurement_reflns_used 7794
_cell_measurement_temperature 150(2)
_cell_measurement_theta_max 28.2
_cell_measurement_theta_min 1.8
_cell_volume 2703.79(17)
_computing_cell_refinement 'SAINT (Siemens, 1995)'
_computing_data_collection 'SMART (Siemens, 1995)'
_computing_data_reduction
;
xtal (Hall et al., 1995)
;
_computing_molecular_graphics xtal
_computing_publication_material 'BONDLA and CIFIO in xtal'
_computing_structure_refinement 'CRYLSQ in xtal'
_computing_structure_solution xtal
_diffrn_ambient_temperature 150(2)
_diffrn_measured_fraction_theta_full 1.0
_diffrn_measured_fraction_theta_max .95
_diffrn_measurement_device_type
;
Bruker SMART CCD diffractometer
;
_diffrn_measurement_method '\w scans'
_diffrn_radiation_monochromator graphite
_diffrn_radiation_source 'sealed tube'
_diffrn_radiation_type 'Mo K\a'
_diffrn_radiation_wavelength .71073
_diffrn_reflns_av_R_equivalents .027
_diffrn_reflns_av_sigmaI/netI .026
_diffrn_reflns_limit_h_max 13
_diffrn_reflns_limit_h_min -13
_diffrn_reflns_limit_k_max 29
_diffrn_reflns_limit_k_min -29
_diffrn_reflns_limit_l_max 25
_diffrn_reflns_limit_l_min -25
_diffrn_reflns_number 44142
_diffrn_reflns_theta_full 31
_diffrn_reflns_theta_max 33.8
_diffrn_reflns_theta_min 1.63
_diffrn_standards_decay_% 0
_diffrn_standards_number 0
_exptl_absorpt_coefficient_mu 1.171
_exptl_absorpt_correction_T_max .79
_exptl_absorpt_correction_T_min .64
_exptl_absorpt_correction_type multi-scan
_exptl_absorpt_process_details
;
  SADABS; Sheldrick, 1996
;
_exptl_crystal_colour pale_yellow
_exptl_crystal_density_diffrn 1.755
_exptl_crystal_density_method 'not measured'
_exptl_crystal_description prism
_exptl_crystal_F_000 1416
_exptl_crystal_size_max .35
_exptl_crystal_size_mid .15
_exptl_crystal_size_min .12
_refine_diff_density_max .856
_refine_diff_density_min -.479
_refine_ls_extinction_method none
_refine_ls_goodness_of_fit_all 1.113
_refine_ls_goodness_of_fit_ref 1.133
_refine_ls_hydrogen_treatment noref
_refine_ls_matrix_type full
_refine_ls_number_constraints 0
_refine_ls_number_parameters 361
_refine_ls_number_reflns 9057
_refine_ls_number_restraints 0
_refine_ls_R_factor_all .033
_refine_ls_R_factor_gt .026
_refine_ls_shift/su_max .007
_refine_ls_shift/su_mean .001
_refine_ls_structure_factor_coef F
_refine_ls_weighting_details
;
w = 1/(\s^2^(F) + .02F + 0.0003F^2^)
;
_refine_ls_weighting_scheme calc
_refine_ls_wR_factor_all .041
_refine_ls_wR_factor_ref .039
_reflns_number_gt 9057
_reflns_number_total 10364
_reflns_threshold_expression 'I    > 2\s (I   )'
_cod_data_source_file ta1419.cif
_cod_data_source_block I
_cod_original_sg_symbol_Hall -p_2ybc
_cod_original_sg_symbol_H-M 'P 21/c'
_cod_database_code 2013707
_cod_database_fobs_code 2013707

loop_
_symmetry_equiv_pos_as_xyz
+x,+y,+z
-x,1/2+y,1/2-z
-x,-y,-z
+x,1/2-y,1/2+z

loop_
_atom_site_label
_atom_site_fract_x
_atom_site_fract_y
_atom_site_fract_z
_atom_site_U_iso_or_equiv
_atom_site_adp_type
_atom_site_calc_flag
_atom_site_calc_attached_atom
_atom_site_occupancy
_atom_site_disorder_assembly
_atom_site_disorder_group
Ru1 .168578(15) .471227(7) .832245(8) .02097(6) Uani ? ? 1.00000 ? ?
Ru2 .397052(15) .566856(7) .824047(7) .02077(6) Uani ? ? 1.00000 ? ?
C11 .2502(2) .41815(10) .91719(10) .0264(7) Uani ? ? 1.00000 ? ?
O11 .3009(2) .38220(9) .96769(9) .0390(8) Uani ? ? 1.00000 ? ?
C12 .0641(2) .52854(10) .90082(11) .0272(8) Uani ? ? 1.00000 ? ?
O12 -.0011(2) .56636(8) .94210(10) .0376(8) Uani ? ? 1.00000 ? ?
C21 .5258(2) .51351(10) .89121(10) .0251(7) Uani ? ? 1.00000 ? ?
O21 .60700(18) .47969(8) .93153(9) .0358(7) Uani ? ? 1.00000 ? ?
C22 .3418(2) .62039(9) .91041(11) .0265(7) Uani ? ? 1.00000 ? ?
O22 .30591(19) .65432(8) .96410(9) .0366(7) Uani ? ? 1.00000 ? ?
O111 .08353(15) .52503(7) .72855(8) .0264(6) Uani ? ? 1.00000 ? ?
O112 .24226(15) .62015(7) .73996(8) .0263(6) Uani ? ? 1.00000 ? ?
C111 .1344(2) .58436(9) .70495(10) .0234(7) Uani ? ? 1.00000 ? ?
C112 .0613(2) .61406(9) .62938(10) .0246(7) Uani ? ? 1.00000 ? ?
C113 .1040(2) .68148(10) .60325(11) .0277(8) Uani ? ? 1.00000 ? ?
C114 .0361(2) .71026(12) .53322(12) .0350(9) Uani ? ? 1.00000 ? ?
C115 -.0734(3) .67092(14) .49004(13) .0407(11) Uani ? ? 1.00000 ? ?
C116 -.1169(3) .60341(15) .51562(15) .0475(12) Uani ? ? 1.00000 ? ?
C117 -.0498(3) .57501(12) .58592(13) .0363(10) Uani ? ? 1.00000 ? ?
O121 .29702(15) .41257(7) .74853(7) .0257(6) Uani ? ? 1.00000 ? ?
O122 .44993(15) .50615(7) .72214(8) .0263(6) Uani ? ? 1.00000 ? ?
C121 .3968(2) .44424(9) .70807(10) .0228(7) Uani ? ? 1.00000 ? ?
C122 .4559(2) .40497(9) .63797(10) .0228(7) Uani ? ? 1.00000 ? ?
C123 .5545(2) .43869(10) .58640(12) .0303(8) Uani ? ? 1.00000 ? ?
C124 .6106(3) .40043(12) .52256(12) .0367(10) Uani ? ? 1.00000 ? ?
C125 .5687(2) .32957(12) .51018(11) .0337(9) Uani ? ? 1.00000 ? ?
C126 .4702(2) .29608(11) .56125(11) .0302(8) Uani ? ? 1.00000 ? ?
C127 .4137(2) .33381(10) .62517(10) .0255(7) Uani ? ? 1.00000 ? ?
N101 -.02628(18) .39869(8) .79835(9) .0249(6) Uani ? ? 1.00000 ? ?
C102 -.1376(2) .38314(10) .84887(12) .0304(8) Uani ? ? 1.00000 ? ?
C103 -.2650(2) .34128(12) .82691(14) .0373(10) Uani ? ? 1.00000 ? ?
C104 -.2774(2) .31289(11) .75082(14) .0371(10) Uani ? ? 1.00000 ? ?
C105 -.1640(3) .32942(12) .69824(13) .0374(10) Uani ? ? 1.00000 ? ?
C106 -.0415(2) .37275(11) .72344(11) .0311(8) Uani ? ? 1.00000 ? ?
N201 .58009(18) .63847(8) .77872(9) .0255(6) Uani ? ? 1.00000 ? ?
C202 .5640(2) .66806(12) .70592(12) .0340(9) Uani ? ? 1.00000 ? ?
C203 .6753(3) .71196(13) .67433(12) .0388(10) Uani ? ? 1.00000 ? ?
C204 .8110(3) .72441(11) .71810(13) .0364(10) Uani ? ? 1.00000 ? ?
C205 .8318(2) .69199(12) .79223(14) .0363(10) Uani ? ? 1.00000 ? ?
C206 .7142(2) .65017(11) .82052(11) .0295(8) Uani ? ? 1.00000 ? ?
H113 .17988 .70828 .63318 .03400 Uiso ? ? 1.00000 ? ?
H114 .06549 .75648 .51554 .05100 Uiso ? ? 1.00000 ? ?
H115 -.11979 .69016 .44229 .05300 Uiso ? ? 1.00000 ? ?
H116 -.19207 .57658 .48516 .07200 Uiso ? ? 1.00000 ? ?
H117 -.08007 .52894 .60387 .03800 Uiso ? ? 1.00000 ? ?
H123 .58331 .48722 .59484 .03200 Uiso ? ? 1.00000 ? ?
H124 .67788 .42320 .48709 .04700 Uiso ? ? 1.00000 ? ?
H125 .60751 .30379 .46654 .03400 Uiso ? ? 1.00000 ? ?
H126 .44162 .24744 .55261 .03400 Uiso ? ? 1.00000 ? ?
H127 .34594 .31087 .66017 .02600 Uiso ? ? 1.00000 ? ?
H102 -.12857 .40133 .90175 .04000 Uiso ? ? 1.00000 ? ?
H103 -.34272 .33239 .86377 .03800 Uiso ? ? 1.00000 ? ?
H104 -.36134 .28286 .73499 .05100 Uiso ? ? 1.00000 ? ?
H105 -.17057 .31145 .64506 .06800 Uiso ? ? 1.00000 ? ?
H106 .03448 .38440 .68661 .03100 Uiso ? ? 1.00000 ? ?
H202 .47198 .65863 .67450 .04800 Uiso ? ? 1.00000 ? ?
H203 .65833 .73297 .62317 .05700 Uiso ? ? 1.00000 ? ?
H204 .88845 .75459 .69813 .03300 Uiso ? ? 1.00000 ? ?
H205 .92535 .69840 .82314 .04000 Uiso ? ? 1.00000 ? ?
H206 .72880 .62875 .87171 .03400 Uiso ? ? 1.00000 ? ?

loop_
_atom_site_aniso_label
_atom_site_aniso_U_11
_atom_site_aniso_U_22
_atom_site_aniso_U_33
_atom_site_aniso_U_12
_atom_site_aniso_U_13
_atom_site_aniso_U_23
Ru1 .02119(7) .02290(7) .01910(6) .00016(4) .00397(4) -.00015(4)
Ru2 .02103(7) .02276(6) .01857(6) -.00002(4) .00148(4) -.00109(4)
C11 .0294(8) .0267(8) .0235(7) -.0004(6) .0046(6) -.0009(6)
O11 .0458(9) .0388(8) .0321(7) .0054(7) -.0005(6) .0088(6)
C12 .0270(8) .0289(8) .0261(8) -.0009(6) .0062(6) .0000(6)
O12 .0398(8) .0374(8) .0367(8) .0057(6) .0131(6) -.0033(6)
C21 .0255(8) .0267(7) .0233(7) .0014(6) .0031(6) -.0040(6)
O21 .0350(7) .0397(8) .0324(7) .0098(6) -.0006(6) .0029(6)
C22 .0279(8) .0249(7) .0268(8) -.0004(6) .0036(6) .0000(6)
O22 .0450(8) .0322(7) .0336(7) -.0001(6) .0105(6) -.0080(6)
O111 .0252(6) .0280(6) .0258(6) -.0024(5) -.0016(5) .0034(5)
O112 .0257(6) .0261(6) .0268(6) -.0002(5) -.0024(5) .0010(5)
C111 .0214(7) .0264(7) .0226(7) .0024(6) .0025(6) -.0007(6)
C112 .0221(7) .0286(8) .0231(7) .0012(6) .0012(6) -.0001(6)
C113 .0281(8) .0313(8) .0240(7) .0000(7) .0023(6) .0028(6)
C114 .0337(10) .0412(10) .0302(9) -.0010(8) .0031(7) .0116(8)
C115 .0362(10) .0534(13) .0318(9) -.0027(9) -.0069(8) .0128(9)
C116 .0457(13) .0537(14) .0412(12) -.0124(11) -.0197(10) .0089(10)
C117 .0357(10) .0358(10) .0364(10) -.0059(8) -.0093(8) .0059(8)
O121 .0267(6) .0269(6) .0241(5) .0004(5) .0072(5) -.0018(5)
O122 .0283(6) .0274(6) .0237(5) -.0019(5) .0059(5) -.0033(5)
C121 .0226(7) .0265(7) .0193(6) .0027(6) .0010(5) .0000(6)
C122 .0223(7) .0269(7) .0194(6) .0027(6) .0028(5) -.0012(5)
C123 .0328(9) .0306(8) .0284(8) .0014(7) .0098(7) .0009(7)
C124 .0399(11) .0415(11) .0298(9) .0045(8) .0136(8) .0016(8)
C125 .0352(10) .0415(10) .0250(8) .0091(8) .0080(7) -.0056(7)
C126 .0322(9) .0320(9) .0265(8) .0032(7) .0015(7) -.0073(7)
C127 .0264(8) .0282(8) .0220(7) .0005(6) .0020(6) -.0028(6)
N101 .0252(7) .0237(6) .0259(7) .0001(5) .0022(5) .0029(5)
C102 .0306(9) .0272(8) .0341(9) -.0023(7) .0088(7) .0006(7)
C103 .0291(9) .0323(9) .0509(12) -.0040(7) .0073(8) .0058(9)
C104 .0321(10) .0314(9) .0466(11) -.0055(7) -.0116(8) .0111(8)
C105 .0385(11) .0382(10) .0344(10) -.0033(8) -.0104(8) .0036(8)
C106 .0311(9) .0353(9) .0265(8) -.0017(7) -.0008(7) .0008(7)
N201 .0260(7) .0266(7) .0239(6) -.0019(5) .0018(5) -.0035(5)
C202 .0344(10) .0416(10) .0259(8) -.0065(8) .0018(7) .0039(7)
C203 .0425(11) .0438(11) .0308(9) -.0087(9) .0105(8) .0036(8)
C204 .0369(10) .0337(9) .0400(10) -.0083(8) .0174(8) -.0099(8)
C205 .0274(9) .0382(10) .0437(11) -.0057(8) .0052(8) -.0067(8)
C206 .0269(8) .0313(9) .0303(8) -.0016(7) .0006(7) -.0027(7)

loop_
_atom_type_symbol
_atom_type_scat_dispersion_real
_atom_type_scat_dispersion_imag
_atom_type_scat_source
C .002 .002 'Int Tables Vol IV Tables 2.2B and 2.3.1'
H 0 0 'Int Tables Vol IV Tables 2.2B and 2.3.1'
N .004 .003 'Int Tables Vol IV Tables 2.2B and 2.3.1'
O .008 .006 'Int Tables Vol IV Tables 2.2B and 2.3.1'
Ru -1.42 .836 'Int Tables Vol IV Tables 2.2B and 2.3.1'

loop_
_geom_angle_atom_site_label_1
_geom_angle_atom_site_label_2
_geom_angle_atom_site_label_3
_geom_angle
_geom_angle_publ_flag
Ru2 Ru1 C11 98.02(6) yes
Ru2 Ru1 C12 91.81(6) yes
Ru2 Ru1 O111 82.60(4) yes
Ru2 Ru1 O121 84.16(4) yes
Ru2 Ru1 N101 162.02(4) yes
C11 Ru1 C12 90.69(8) yes
C11 Ru1 O111 174.96(7) yes
C11 Ru1 O121 92.24(7) yes
C11 Ru1 N101 97.46(7) yes
C12 Ru1 O111 94.30(7) yes
C12 Ru1 O121 175.31(7) yes
C12 Ru1 N101 97.10(7) yes
O111 Ru1 O121 82.83(5) yes
O111 Ru1 N101 81.19(5) yes
O121 Ru1 N101 86.15(5) yes
Ru1 Ru2 C21 92.11(6) yes
Ru1 Ru2 C22 95.82(6) yes
Ru1 Ru2 O112 84.33(3) yes
Ru1 Ru2 O122 82.71(4) yes
Ru1 Ru2 N201 162.92(4) yes
C21 Ru2 C22 89.13(8) yes
C21 Ru2 O112 174.77(7) yes
C21 Ru2 O122 93.23(7) yes
C21 Ru2 N201 96.42(7) yes
C22 Ru2 O112 95.03(7) yes
C22 Ru2 O122 177.26(7) yes
C22 Ru2 N201 99.07(7) yes
O112 Ru2 O122 82.54(5) yes
O112 Ru2 N201 86.07(5) yes
O122 Ru2 N201 82.05(5) yes
Ru1 C11 O11 176.65(17) ?
Ru1 C12 O12 177.73(17) ?
Ru2 C21 O21 178.53(17) ?
Ru2 C22 O22 179.26(16) ?
Ru1 O111 C111 124.19(11) ?
Ru2 O112 C111 118.97(11) ?
O111 C111 O112 125.22(16) ?
O111 C111 C112 116.76(15) ?
O112 C111 C112 118.03(15) ?
C111 C112 C113 119.63(15) ?
C111 C112 C117 120.41(17) ?
C113 C112 C117 119.96(17) ?
C112 C113 C114 120.38(17) ?
C112 C113 H113 119.90 ?
C114 C113 H113 119.72 ?
C113 C114 C115 119.3(2) ?
C113 C114 H114 120.2 ?
C115 C114 H114 120.5 ?
C114 C115 C116 120.8(2) ?
C114 C115 H115 119.7 ?
C116 C115 H115 119.5 ?
C115 C116 C117 119.8(2) ?
C115 C116 H116 120.1 ?
C117 C116 H116 120.1 ?
C112 C117 C116 119.8(2) ?
C112 C117 H117 120.2 ?
C116 C117 H117 120.0 ?
Ru1 O121 C121 120.12(11) ?
Ru2 O122 C121 123.34(11) ?
O121 C121 O122 125.33(16) ?
O121 C121 C122 117.29(15) ?
O122 C121 C122 117.39(15) ?
C121 C122 C123 120.57(16) ?
C121 C122 C127 119.45(15) ?
C123 C122 C127 119.97(16) ?
C122 C123 C124 119.43(18) ?
C122 C123 H123 120.2 ?
C124 C123 H123 120.4 ?
C123 C124 C125 120.4(2) ?
C123 C124 H124 119.8 ?
C125 C124 H124 119.8 ?
C124 C125 C126 120.20(19) ?
C124 C125 H125 120.0 ?
C126 C125 H125 119.9 ?
C125 C126 C127 119.81(18) ?
C125 C126 H126 120.0 ?
C127 C126 H126 120.2 ?
C122 C127 C126 120.19(17) ?
C122 C127 H127 119.98 ?
C126 C127 H127 119.83 ?
Ru1 N101 C102 122.04(12) ?
Ru1 N101 C106 119.92(13) ?
C102 N101 C106 117.88(16) ?
N101 C102 C103 122.65(19) ?
N101 C102 H102 118.73 ?
C103 C102 H102 118.6 ?
C102 C103 C104 119.2(2) ?
C102 C103 H103 120.4 ?
C104 C103 H103 120.5 ?
C103 C104 C105 118.4(2) ?
C103 C104 H104 120.8 ?
C105 C104 H104 120.8 ?
C104 C105 C106 119.5(2) ?
C104 C105 H105 120.3 ?
C106 C105 H105 120.2 ?
N101 C106 C105 122.34(19) ?
N101 C106 H106 118.91 ?
C105 C106 H106 118.8 ?
Ru2 N201 C202 120.69(13) ?
Ru2 N201 C206 121.95(12) ?
C202 N201 C206 117.23(17) ?
N201 C202 C203 123.03(18) ?
N201 C202 H202 118.5 ?
C203 C202 H202 118.5 ?
C202 C203 C204 119.2(2) ?
C202 C203 H203 120.5 ?
C204 C203 H203 120.3 ?
C203 C204 C205 118.4(2) ?
C203 C204 H204 120.8 ?
C205 C204 H204 120.7 ?
C204 C205 C206 119.1(2) ?
C204 C205 H205 120.4 ?
C206 C205 H205 120.5 ?
N201 C206 C205 122.97(18) ?
N201 C206 H206 118.53 ?
C205 C206 H206 118.50 ?

loop_
_geom_bond_atom_site_label_1
_geom_bond_atom_site_label_2
_geom_bond_site_symmetry_1
_geom_bond_site_symmetry_2
_geom_bond_distance
_geom_bond_publ_flag
Ru1 Ru2 . . 2.6724(2) yes
Ru1 C11 . . 1.8469(18) yes
Ru1 C12 . . 1.8383(19) yes
Ru1 O111 . . 2.1091(13) yes
Ru1 O121 . . 2.1326(13) yes
Ru1 N101 . . 2.2164(15) yes
Ru2 C21 . . 1.8391(18) yes
Ru2 C22 . . 1.8396(18) yes
Ru2 O112 . . 2.1433(13) yes
Ru2 O122 . . 2.1166(13) yes
Ru2 N201 . . 2.2332(15) yes
C11 O11 . . 1.150(2) ?
C12 O12 . . 1.154(2) ?
C21 O21 . . 1.142(2) ?
C22 O22 . . 1.154(2) ?
O111 C111 . . 1.262(2) ?
O112 C111 . . 1.269(2) ?
C111 C112 . . 1.495(2) ?
C112 C113 . . 1.387(3) ?
C112 C117 . . 1.386(3) ?
C113 C114 . . 1.395(3) ?
C113 H113 . . .9497 ?
C114 C115 . . 1.377(3) ?
C114 H114 . . .950 ?
C115 C116 . . 1.388(4) ?
C115 H115 . . .949 ?
C116 C117 . . 1.394(3) ?
C116 H116 . . .950 ?
C117 H117 . . .951 ?
O121 C121 . . 1.269(2) ?
O122 C121 . . 1.261(2) ?
C121 C122 . . 1.495(2) ?
C122 C123 . . 1.393(3) ?
C122 C127 . . 1.391(3) ?
C123 C124 . . 1.392(3) ?
C123 H123 . . .948 ?
C124 C125 . . 1.383(3) ?
C124 H124 . . .952 ?
C125 C126 . . 1.385(3) ?
C125 H125 . . .950 ?
C126 C127 . . 1.389(3) ?
C126 H126 . . .950 ?
C127 H127 . . .9508 ?
N101 C102 . . 1.344(3) ?
N101 C106 . . 1.346(2) ?
C102 C103 . . 1.387(3) ?
C102 H102 . . .949 ?
C103 C104 . . 1.380(3) ?
C103 H103 . . .949 ?
C104 C105 . . 1.384(3) ?
C104 H104 . . .946 ?
C105 C106 . . 1.384(3) ?
C105 H105 . . .951 ?
C106 H106 . . .948 ?
N201 C202 . . 1.340(2) ?
N201 C206 . . 1.346(2) ?
C202 C203 . . 1.388(3) ?
C202 H202 . . .951 ?
C203 C204 . . 1.376(3) ?
C203 H203 . . .948 ?
C204 C205 . . 1.385(3) ?
C204 H204 . . .948 ?
C205 C206 . . 1.384(3) ?
C205 H205 . . .949 ?
C206 H206 . . .949 ?
